data_7219296
loop_
_publ_author_name
'Jiao, Yan-Qing'
'Qin, Chao'
'Zang, Hong-Ying'
'Chen, Wei-Chao'
'Wang, Chun-Gang'
'Zheng, Tian-Tian'
'Shao, Kui-Zhan'
'Su, Zhong-Min'

_publ_section_title
;
 Assembly of organic--inorganic hybrid materials constructed from
 polyoxometalate and metal--1,2,4-triazole units: synthesis, structures,
 magnetic, electrochemical and photocatalytic properties
;
_journal_issue 10
_journal_name_full CrystEngComm
_journal_page_first 2176
_journal_paper_doi 10.1039/C4CE02007C
_journal_volume 17
_journal_year 2015
_chemical_formula_moiety 'C10 H24 Co2 N15 O44.50 Si W12'
_chemical_formula_sum 'C10 H15 Co2 N15 O44.5 Si W12'
_chemical_formula_weight 3418.40
_space_group_crystal_system monoclinic
_space_group_IT_number 13
_space_group_name_Hall '-P 2yac'
_space_group_name_H-M_alt 'P 1 2/n 1'
_symmetry_space_group_name_Hall '-P 2yac'
_symmetry_space_group_name_H-M 'P 1 2/n 1'
_atom_sites_solution_hydrogens geom
_audit_block_doi 10.5517/cc13892r
_audit_creation_method SHELXL-2014/7
_audit_update_record
;
2015-01-13 deposited with the CCDC.
2015-01-13 downloaded from the CCDC.
;
_cell_angle_alpha 90
_cell_angle_beta 102.821(5)
_cell_angle_gamma 90
_cell_formula_units_Z 2
_cell_length_a 10.6100(5)
_cell_length_b 11.8040(5)
_cell_length_c 20.6980(5)
_cell_measurement_temperature 293(2)
_cell_measurement_theta_max 25.0
_cell_measurement_theta_min 1.7
_cell_volume 2527.60(18)
_computing_cell_refinement 'SMART (Bruker, 1997)'
_computing_data_collection 'SMART (Bruker, 1997)'
_computing_data_reduction SAINT
_computing_molecular_graphics 'SHELXTL-PLUS (Sheldrick, 1990)'
_computing_publication_material 'SHELXL-2014/7 (Sheldrick, 2014)'
_computing_structure_refinement 'SHELXL-2014/7 (Sheldrick, 2014)'
_computing_structure_solution 'SHELXL-2014/7 (Sheldrick, 2014)'
_diffrn_ambient_temperature 293(2)
_diffrn_measured_fraction_theta_full 0.998
_diffrn_measured_fraction_theta_max 0.998
_diffrn_radiation_type MoK\a
_diffrn_radiation_wavelength 0.71069
_diffrn_reflns_av_R_equivalents 0.0754
_diffrn_reflns_av_unetI/netI 0.0905
_diffrn_reflns_Laue_measured_fraction_full 0.998
_diffrn_reflns_Laue_measured_fraction_max 0.998
_diffrn_reflns_limit_h_max 11
_diffrn_reflns_limit_h_min -12
_diffrn_reflns_limit_k_max 9
_diffrn_reflns_limit_k_min -14
_diffrn_reflns_limit_l_max 24
_diffrn_reflns_limit_l_min -24
_diffrn_reflns_number 12249
_diffrn_reflns_point_group_measured_fraction_full 0.998
_diffrn_reflns_point_group_measured_fraction_max 0.998
_diffrn_reflns_theta_full 25.030
_diffrn_reflns_theta_max 25.030
_diffrn_reflns_theta_min 1.725
_exptl_absorpt_coefficient_mu 27.963
_exptl_absorpt_correction_T_max 0.02
_exptl_absorpt_correction_T_min 0.009
_exptl_absorpt_correction_type multi-scan
_exptl_absorpt_process_details 'SADABS(Sheldrick, 1996)'
_exptl_crystal_colour red
_exptl_crystal_density_diffrn 4.480
_exptl_crystal_density_method 'not measured'
_exptl_crystal_description acicular
_exptl_crystal_F_000 2984
_exptl_crystal_size_max 0.18
_exptl_crystal_size_mid 0.16
_exptl_crystal_size_min 0.14
_refine_diff_density_max 2.967
_refine_diff_density_min -2.186
_refine_diff_density_rms 0.415
_refine_ls_extinction_method none
_refine_ls_goodness_of_fit_ref 0.967
_refine_ls_hydrogen_treatment constr
_refine_ls_matrix_type full
_refine_ls_number_parameters 386
_refine_ls_number_reflns 4456
_refine_ls_number_restraints 106
_refine_ls_restrained_S_all 0.973
_refine_ls_R_factor_all 0.0891
_refine_ls_R_factor_gt 0.0481
_refine_ls_shift/su_max 0.002
_refine_ls_shift/su_mean 0.000
_refine_ls_structure_factor_coef Fsqd
_refine_ls_weighting_details 'w=1/[\s^2^(Fo^2^)+(0.0459P)^2^] where P=(Fo^2^+2Fc^2^)/3'
_refine_ls_weighting_scheme calc
_refine_ls_wR_factor_gt 0.0927
_refine_ls_wR_factor_ref 0.1058
_reflns_Friedel_coverage 0.000
_reflns_number_gt 2914
_reflns_number_total 4456
_reflns_threshold_expression 'I > 2\s(I)'
_cod_data_source_file c4ce02007c2.cif
_cod_data_source_block 1
_cod_depositor_comments 'Adding full bibliography for 7219296--7219301.cif.'
_cod_original_cell_volume 2527.60(3)
_cod_original_formula_sum 'C10 H15 Co2 N15 O44.50 Si W12'
_cod_database_code 7219296
_shelx_shelxl_version_number 2014/7
_shelx_space_group_comment
;
The symmetry employed for this shelxl refinement is uniquely defined
by the following loop, which should always be used as a source of
symmetry information in preference to the above space-group names.
They are only intended as comments.
;

loop_
_space_group_symop_operation_xyz
'x, y, z'
'-x+1/2, y, -z+1/2'
'-x, -y, -z'
'x-1/2, -y, z-1/2'

loop_
_atom_site_label
_atom_site_type_symbol
_atom_site_fract_x
_atom_site_fract_y
_atom_site_fract_z
_atom_site_U_iso_or_equiv
_atom_site_adp_type
_atom_site_occupancy
_atom_site_site_symmetry_order
_atom_site_calc_flag
_atom_site_refinement_flags_posn
_atom_site_refinement_flags_adp
_atom_site_refinement_flags_occupancy
O1 O 0.1078(12) 0.4243(15) 1.0348(8) 0.057(5) Uani 1 1 d . . .
O2 O -0.1139(14) -0.2374(18) 0.8889(8) 0.068(5) Uani 1 1 d . U .
O1W O -0.5523(12) 0.2566(16) 1.1465(6) 0.049(5) Uani 1 1 d . . .
O3 O -0.0116(15) 0.0308(15) 0.8212(10) 0.072(6) Uani 1 1 d . . .
O2W O -0.2280(13) 0.4242(15) 0.8530(8) 0.054(5) Uani 1 1 d . . .
O4 O -0.071(2) 0.030(2) 0.9246(10) 0.020(6) Uani 0.5 1 d . U P
O3W O -0.2500 -0.227(5) 1.2500 0.060(13) Uiso 0.5 2 d S . P
O5 O 0.2361(14) 0.2306(18) 1.0141(7) 0.070(6) Uani 1 1 d . . .
O6 O 0.4346(15) 0.1542(15) 0.9610(8) 0.056(5) Uani 1 1 d . U .
O7 O -0.2940(18) 0.0385(13) 1.0612(6) 0.057(5) Uani 1 1 d . . .
O8 O -0.3475(18) -0.0448(14) 0.9403(7) 0.060(5) Uani 1 1 d . . .
O9 O -0.2944(17) 0.1744(13) 0.9591(7) 0.055(5) Uani 1 1 d . . .
O10 O -0.4329(14) 0.0997(15) 0.8374(7) 0.051(5) Uani 1 1 d . U .
O11 O -0.3260(13) 0.2660(12) 1.0787(6) 0.030(3) Uani 1 1 d . . .
O12 O -0.1024(15) 0.1531(17) 1.1287(8) 0.071(5) Uani 1 1 d . U .
O13 O -0.069(2) -0.102(2) 1.0296(11) 0.021(6) Uani 0.5 1 d . U P
O14 O 0.0153(14) 0.2839(18) 0.9314(8) 0.073(6) Uani 1 1 d . . .
O15 O -0.1027(13) 0.2911(16) 1.0300(7) 0.058(4) Uani 1 1 d . U .
O16 O -0.020(2) 0.118(2) 1.0431(11) 0.023(6) Uani 0.5 1 d . U P
O17 O -0.1751(16) 0.1686(15) 0.8595(10) 0.076(6) Uani 1 1 d . . .
O18 O 0.0050(14) 0.2604(16) 0.7961(7) 0.055(5) Uani 1 1 d . . .
O19 O 0.148(2) -0.024(2) 1.0084(10) 0.021(6) Uani 0.5 1 d . . P
O20 O -0.2318(16) -0.0471(16) 0.8435(9) 0.070(5) Uani 1 1 d . U .
O21 O 0.1811(16) 0.1485(17) 0.8954(7) 0.075(7) Uani 1 1 d . . .
O22 O -0.0994(11) -0.1746(14) 0.7645(6) 0.036(4) Uani 1 1 d . . .
Co1 Co -0.3680(2) 0.3376(3) 1.16810(12) 0.0269(7) Uani 1 1 d . . .
W1 W 0.00218(8) 0.17313(8) 0.86102(4) 0.0298(2) Uani 1 1 d . . .
W2 W -0.07218(8) -0.11674(9) 0.83891(4) 0.0326(3) Uani 1 1 d . . .
W3 W -0.22158(7) 0.18248(8) 1.04972(4) 0.0274(2) Uani 1 1 d . U .
W4 W 0.29492(7) 0.10697(8) 0.97364(4) 0.0244(2) Uani 1 1 d . . .
W5 W 0.07166(8) 0.29162(8) 1.02193(4) 0.0302(2) Uani 1 1 d . U .
W6 W -0.29324(7) 0.06906(8) 0.88780(4) 0.0245(2) Uani 1 1 d . . .
Si1 Si 0.0000 0.0000 1.0000 0.0158(16) Uani 1 2 d S . P
N1 N -0.1800(15) 0.4144(15) 1.1850(7) 0.030(4) Uiso 1 1 d . . .
N2 N -0.4575(15) 0.4701(18) 1.1094(8) 0.041(4) Uani 1 1 d D U .
N3 N -0.524(2) 0.634(2) 1.0721(12) 0.092(7) Uani 1 1 d . U .
H3 H -0.5248 0.7059 1.0672 0.110 Uiso 1 1 calc R U .
N4 N -0.2994(14) 0.1932(15) 1.2205(7) 0.030(4) Uani 1 1 d . U .
N5 N -0.2500 0.011(2) 1.2500 0.051(8) Uani 1 2 d S T P
H5 H -0.2500 -0.0615 1.2500 0.061 Uiso 1 2 calc R U P
N6 N -0.5682(19) 0.460(2) 1.0615(10) 0.084(7) Uani 1 1 d D U .
N7 N -0.0924(15) 0.4094(15) 1.2457(7) 0.029(4) Uani 1 1 d . . .
N8 N -0.0011(16) 0.4896(17) 1.1726(8) 0.039(5) Uiso 1 1 d . . .
H8 H 0.0567 0.5200 1.1548 0.047 Uiso 1 1 calc R U .
C1 C -0.117(2) 0.464(2) 1.1441(13) 0.058(7) Uiso 1 1 d . . .
H1 H -0.1532 0.4787 1.0997 0.070 Uiso 1 1 calc R U .
C2 C 0.012(2) 0.458(2) 1.2374(10) 0.039(6) Uani 1 1 d . . .
H2 H 0.0849 0.4706 1.2708 0.047 Uiso 1 1 calc R U .
C3 C -0.326(2) 0.083(2) 1.2055(11) 0.045(6) Uani 1 1 d . U .
H3A H -0.3891 0.0592 1.1693 0.054 Uiso 1 1 calc R U .
C4 C -0.442(2) 0.577(2) 1.1149(13) 0.064(6) Uani 1 1 d . U .
H4 H -0.3777 0.6113 1.1469 0.076 Uiso 1 1 calc R U .
C5 C -0.613(3) 0.556(3) 1.0338(14) 0.082(8) Uani 1 1 d . U .
H5A H -0.6841 0.5697 0.9990 0.098 Uiso 1 1 calc R U .

loop_
_atom_site_aniso_label
_atom_site_aniso_U_11
_atom_site_aniso_U_22
_atom_site_aniso_U_33
_atom_site_aniso_U_23
_atom_site_aniso_U_13
_atom_site_aniso_U_12
O1 0.017(7) 0.053(12) 0.095(13) -0.028(11) -0.001(8) 0.007(8)
O2 0.037(7) 0.097(10) 0.068(8) 0.034(8) 0.005(6) -0.009(7)
O1W 0.042(8) 0.078(14) 0.026(8) 0.006(9) 0.005(6) -0.026(9)
O3 0.054(10) 0.046(13) 0.137(16) -0.026(12) 0.064(11) -0.021(10)
O2W 0.024(8) 0.052(12) 0.094(12) 0.013(11) 0.032(8) 0.011(8)
O4 0.023(9) 0.028(10) 0.011(8) 0.004(8) 0.005(7) -0.001(8)
O5 0.062(10) 0.094(16) 0.040(9) -0.031(10) -0.020(8) 0.059(11)
O6 0.056(5) 0.057(5) 0.056(5) -0.001(2) 0.014(2) -0.003(2)
O7 0.139(15) 0.021(10) 0.018(7) 0.004(7) 0.033(9) 0.003(10)
O8 0.113(14) 0.039(12) 0.031(8) -0.004(8) 0.022(9) 0.014(11)
O9 0.113(14) 0.022(10) 0.031(8) -0.002(8) 0.016(9) -0.022(10)
O10 0.046(8) 0.061(11) 0.031(8) 0.011(8) -0.024(6) 0.001(8)
O11 0.055(9) 0.013(8) 0.026(7) -0.004(7) 0.018(6) 0.001(7)
O12 0.045(7) 0.086(10) 0.075(8) 0.039(8) 0.000(7) -0.008(7)
O13 0.029(9) 0.019(10) 0.015(9) -0.003(8) 0.003(7) -0.005(8)
O14 0.045(9) 0.092(17) 0.069(12) -0.052(12) -0.015(8) 0.040(11)
O15 0.042(6) 0.072(8) 0.056(7) 0.028(6) 0.001(6) -0.021(6)
O16 0.017(9) 0.030(10) 0.026(9) 0.002(8) 0.014(7) -0.002(8)
O17 0.080(12) 0.037(12) 0.138(17) -0.047(12) 0.083(13) -0.024(10)
O18 0.067(10) 0.060(13) 0.046(9) 0.022(9) 0.026(8) 0.015(10)
O19 0.026(13) 0.026(18) 0.008(11) 0.007(12) 0.000(10) -0.014(13)
O20 0.065(8) 0.069(10) 0.093(9) -0.024(8) 0.054(7) -0.002(7)
O21 0.073(12) 0.096(17) 0.041(10) -0.035(11) -0.017(8) 0.060(12)
O22 0.025(7) 0.060(12) 0.020(7) -0.026(8) -0.001(5) 0.004(8)
Co1 0.0339(14) 0.0282(18) 0.0200(13) -0.0024(13) 0.0088(11) -0.0035(14)
W1 0.0461(5) 0.0250(6) 0.0221(4) 0.0050(4) 0.0162(4) 0.0026(5)
W2 0.0276(4) 0.0551(7) 0.0147(4) -0.0076(4) 0.0041(3) -0.0132(5)
W3 0.0181(4) 0.0413(7) 0.0249(4) 0.0098(4) 0.0091(3) 0.0107(4)
W4 0.0168(4) 0.0260(6) 0.0333(5) -0.0048(4) 0.0117(3) -0.0032(4)
W5 0.0284(4) 0.0212(5) 0.0362(5) 0.0042(4) -0.0030(4) -0.0067(4)
W6 0.0155(4) 0.0328(6) 0.0229(4) -0.0076(4) -0.0007(3) 0.0063(4)
Si1 0.010(3) 0.025(5) 0.011(3) -0.002(4) 0.001(3) 0.001(4)
N2 0.046(9) 0.048(9) 0.033(8) 0.019(9) 0.015(6) 0.011(9)
N3 0.083(14) 0.075(14) 0.104(15) 0.038(13) -0.008(11) 0.005(12)
N4 0.037(7) 0.028(8) 0.029(7) 0.001(7) 0.012(6) -0.015(7)
N5 0.059(18) 0.015(16) 0.09(2) 0.000 0.049(17) 0.000
N6 0.077(12) 0.084(14) 0.073(13) 0.019(12) -0.021(8) 0.014(12)
N7 0.030(9) 0.031(12) 0.028(9) -0.003(9) 0.006(7) -0.007(9)
C2 0.032(12) 0.049(18) 0.037(12) -0.004(12) 0.011(10) -0.001(12)
C3 0.054(9) 0.051(11) 0.037(9) -0.009(8) 0.025(8) 0.000(8)
C4 0.053(12) 0.051(10) 0.076(13) 0.026(12) -0.010(10) -0.006(12)
C5 0.064(15) 0.097(16) 0.070(16) 0.035(14) -0.019(12) 0.012(14)

loop_
_atom_type_symbol
_atom_type_description
_atom_type_scat_dispersion_real
_atom_type_scat_dispersion_imag
_atom_type_scat_source
O O 0.0106 0.0060 'International Tables Vol C Tables 4.2.6.8 and 6.1.1.4'
Co Co 0.3494 0.9721 'International Tables Vol C Tables 4.2.6.8 and 6.1.1.4'
W W -0.8490 6.8722 'International Tables Vol C Tables 4.2.6.8 and 6.1.1.4'
Si Si 0.0817 0.0704 'International Tables Vol C Tables 4.2.6.8 and 6.1.1.4'
N N 0.0061 0.0033 'International Tables Vol C Tables 4.2.6.8 and 6.1.1.4'
C C 0.0033 0.0016 'International Tables Vol C Tables 4.2.6.8 and 6.1.1.4'
H H 0.0000 0.0000 'International Tables Vol C Tables 4.2.6.8 and 6.1.1.4'

loop_
_geom_angle_atom_site_label_1
_geom_angle_atom_site_label_2
_geom_angle_atom_site_label_3
_geom_angle
_geom_angle_site_symmetry_1
_geom_angle_site_symmetry_3
W2 O2 W5 139.1(10) . 3_557
W1 O3 W2 136.9(10) . .
Si1 O4 O19 55.1(10) . 3_557
Si1 O4 O13 55.9(10) . 3_557
O19 O4 O13 94.4(14) 3_557 3_557
Si1 O4 W6 124.9(11) . .
O19 O4 W6 69.7(10) 3_557 .
O13 O4 W6 136.9(16) 3_557 .
Si1 O4 W1 123.7(12) . .
O19 O4 W1 137.0(16) 3_557 .
O13 O4 W1 67.8(11) 3_557 .
W6 O4 W1 96.2(8) . .
Si1 O4 W2 117.8(13) . .
O19 O4 W2 127.2(15) 3_557 .
O13 O4 W2 125.9(13) 3_557 .
W6 O4 W2 93.3(8) . .
W1 O4 W2 93.0(7) . .
W4 O5 W5 137.1(10) . .
W4 O7 W3 138.0(8) 3_557 .
W4 O8 W6 138.6(10) 3_557 .
W3 O9 W6 136.9(10) . .
W3 O11 Co1 143.7(7) . .
W3 O12 W2 141.3(10) . 3_557
Si1 O13 O4 56.6(11) . 3_557
Si1 O13 O19 54.4(11) . 3_557
O4 O13 O19 95.1(17) 3_557 3_557
Si1 O13 W1 124.6(12) . 3_557
O4 O13 W1 68.0(10) 3_557 3_557
O19 O13 W1 136.0(14) 3_557 3_557
Si1 O13 W4 123.2(14) . 3_557
O4 O13 W4 137.3(14) 3_557 3_557
O19 O13 W4 68.8(10) 3_557 3_557
W1 O13 W4 95.9(8) 3_557 3_557
Si1 O13 W5 118.7(11) . 3_557
O4 O13 W5 126.1(15) 3_557 3_557
O19 O13 W5 126.8(13) 3_557 3_557
W1 O13 W5 93.8(9) 3_557 3_557
W4 O13 W5 92.9(8) 3_557 3_557
W5 O14 W1 138.8(11) . .
W5 O15 W3 136.7(10) . .
Si1 O16 W3 122.1(12) . .
Si1 O16 W5 120.8(11) . .
W3 O16 W5 98.6(10) . .
Si1 O16 W2 117.2(13) . 3_557
W3 O16 W2 96.6(8) . 3_557
W5 O16 W2 95.8(9) . 3_557
W1 O17 W6 137.7(12) . .
Si1 O19 O4 57.6(10) . 3_557
Si1 O19 O13 56.1(11) . 3_557
O4 O19 O13 97.0(16) 3_557 3_557
Si1 O19 W6 124.5(11) . 3_557
O4 O19 W6 66.9(10) 3_557 3_557
O13 O19 W6 135.6(15) 3_557 3_557
Si1 O19 W4 123.1(13) . .
O4 O19 W4 134.7(15) 3_557 .
O13 O19 W4 67.0(11) 3_557 .
W6 O19 W4 94.6(8) 3_557 .
Si1 O19 W3 120.4(12) . 3_557
O4 O19 W3 127.8(15) 3_557 3_557
O13 O19 W3 125.9(12) 3_557 3_557
W6 O19 W3 93.5(9) 3_557 3_557
W4 O19 W3 92.6(7) . 3_557
W6 O20 W2 139.6(10) . .
W4 O21 W1 140.4(10) . .
N4 Co1 N2 172.5(7) . .
N4 Co1 N7 90.0(6) . 2_457
N2 Co1 N7 92.4(7) . 2_457
N4 Co1 O1W 86.6(6) . .
N2 Co1 O1W 86.3(7) . .
N7 Co1 O1W 90.7(6) 2_457 .
N4 Co1 N1 93.2(6) . .
N2 Co1 N1 93.7(7) . .
N7 Co1 N1 92.6(6) 2_457 .
O1W Co1 N1 176.7(6) . .
N4 Co1 O11 90.7(6) . .
N2 Co1 O11 87.0(6) . .
N7 Co1 O11 179.1(6) 2_457 .
O1W Co1 O11 89.9(5) . .
N1 Co1 O11 86.8(6) . .
O18 W1 O3 102.1(8) . .
O18 W1 O17 101.4(8) . .
O3 W1 O17 89.2(7) . .
O18 W1 O21 101.4(8) . .
O3 W1 O21 90.1(8) . .
O17 W1 O21 156.8(9) . .
O18 W1 O14 100.1(9) . .
O3 W1 O14 157.8(9) . .
O17 W1 O14 86.3(7) . .
O21 W1 O14 85.6(6) . .
O18 W1 O13 156.4(9) . 3_557
O3 W1 O13 94.7(9) . 3_557
O17 W1 O13 95.2(8) . 3_557
O21 W1 O13 61.7(8) . 3_557
O14 W1 O13 64.1(9) . 3_557
O18 W1 O4 159.3(8) . .
O3 W1 O4 66.5(8) . .
O17 W1 O4 62.6(8) . .
O21 W1 O4 96.0(8) . .
O14 W1 O4 92.3(9) . .
O13 W1 O4 44.2(8) 3_557 .
O22 W2 O2 100.8(8) . .
O22 W2 O12 101.1(7) . 3_557
O2 W2 O12 88.0(7) . 3_557
O22 W2 O20 104.6(7) . .
O2 W2 O20 88.8(8) . .
O12 W2 O20 154.2(8) 3_557 .
O22 W2 O3 101.2(8) . .
O2 W2 O3 158.0(8) . .
O12 W2 O3 86.0(8) 3_557 .
O20 W2 O3 87.5(7) . .
O22 W2 O16 152.5(8) . 3_557
O2 W2 O16 62.0(8) . 3_557
O12 W2 O16 59.5(8) 3_557 3_557
O20 W2 O16 96.7(8) . 3_557
O3 W2 O16 96.9(9) . 3_557
O22 W2 O4 158.4(8) . .
O2 W2 O4 95.8(8) . .
O12 W2 O4 93.2(8) 3_557 .
O20 W2 O4 61.8(8) . .
O3 W2 O4 63.4(8) . .
O16 W2 O4 49.0(8) 3_557 .
O11 W3 O12 99.7(7) . .
O11 W3 O9 103.2(7) . .
O12 W3 O9 157.1(8) . .
O11 W3 O7 99.3(7) . .
O12 W3 O7 86.5(8) . .
O9 W3 O7 89.5(6) . .
O11 W3 O15 101.6(7) . .
O12 W3 O15 87.7(7) . .
O9 W3 O15 88.0(7) . .
O7 W3 O15 159.0(8) . .
O11 W3 O16 154.9(8) . .
O12 W3 O16 62.1(8) . .
O9 W3 O16 96.1(8) . .
O7 W3 O16 96.7(9) . .
O15 W3 O16 62.8(9) . .
O11 W3 O19 158.1(7) . 3_557
O12 W3 O19 93.5(8) . 3_557
O9 W3 O19 64.6(7) . 3_557
O7 W3 O19 63.9(7) . 3_557
O15 W3 O19 96.3(8) . 3_557
O16 W3 O19 46.8(8) . 3_557
O6 W4 O21 101.8(8) . .
O6 W4 O5 102.1(9) . .
O21 W4 O5 88.1(6) . .
O6 W4 O7 100.2(8) . 3_557
O21 W4 O7 87.7(7) . 3_557
O5 W4 O7 157.7(8) . 3_557
O6 W4 O8 101.1(8) . 3_557
O21 W4 O8 157.1(8) . 3_557
O5 W4 O8 86.4(7) . 3_557
O7 W4 O8 89.0(6) 3_557 3_557
O6 W4 O13 158.8(9) . 3_557
O21 W4 O13 61.8(8) . 3_557
O5 W4 O13 66.1(8) . 3_557
O7 W4 O13 92.8(9) 3_557 3_557
O8 W4 O13 95.9(8) 3_557 3_557
O6 W4 O19 157.0(9) . .
O21 W4 O19 95.3(8) . .
O5 W4 O19 93.7(9) . .
O7 W4 O19 64.9(8) 3_557 .
O8 W4 O19 63.0(8) 3_557 .
O13 W4 O19 44.2(8) 3_557 .
O1 W5 O14 103.1(9) . .
O1 W5 O15 100.9(8) . .
O14 W5 O15 89.2(7) . .
O1 W5 O2 99.7(9) . 3_557
O14 W5 O2 157.1(9) . 3_557
O15 W5 O2 86.4(6) . 3_557
O1 W5 O5 100.9(8) . .
O14 W5 O5 89.5(6) . .
O15 W5 O5 157.8(9) . .
O2 W5 O5 86.2(7) 3_557 .
O1 W5 O16 154.8(8) . .
O14 W5 O16 95.3(9) . .
O15 W5 O16 61.8(8) . .
O2 W5 O16 63.0(8) 3_557 .
O5 W5 O16 96.3(9) . .
O1 W5 O13 157.5(8) . 3_557
O14 W5 O13 63.0(8) . 3_557
O15 W5 O13 96.6(8) . 3_557
O2 W5 O13 95.3(8) 3_557 3_557
O5 W5 O13 63.3(8) . 3_557
O16 W5 O13 47.7(8) . 3_557
O10 W6 O20 102.4(8) . .
O10 W6 O8 100.0(8) . .
O20 W6 O8 86.7(7) . .
O10 W6 O17 103.3(9) . .
O20 W6 O17 88.7(7) . .
O8 W6 O17 156.7(9) . .
O10 W6 O9 100.6(8) . .
O20 W6 O9 156.9(8) . .
O8 W6 O9 88.0(6) . .
O17 W6 O9 87.4(7) . .
O10 W6 O4 160.0(7) . .
O20 W6 O4 65.0(8) . .
O8 W6 O4 95.0(8) . .
O17 W6 O4 62.6(8) . .
O9 W6 O4 93.1(8) . .
O10 W6 O19 156.7(7) . 3_557
O20 W6 O19 93.0(9) . 3_557
O8 W6 O19 63.2(8) . 3_557
O17 W6 O19 94.3(9) . 3_557
O9 W6 O19 64.6(8) . 3_557
O4 W6 O19 43.4(7) . 3_557
O19 Si1 O19 180.0(19) . 3_557
O19 Si1 O13 69.5(12) . 3_557
O19 Si1 O13 110.5(12) 3_557 3_557
O19 Si1 O13 110.5(12) . .
O19 Si1 O13 69.5(12) 3_557 .
O13 Si1 O13 180.0(19) 3_557 .
O19 Si1 O4 67.3(11) . 3_557
O19 Si1 O4 112.7(11) 3_557 3_557
O13 Si1 O4 112.6(12) 3_557 3_557
O13 Si1 O4 67.4(12) . 3_557
O19 Si1 O4 112.7(11) . .
O19 Si1 O4 67.3(11) 3_557 .
O13 Si1 O4 67.4(12) 3_557 .
O13 Si1 O4 112.6(12) . .
O4 Si1 O4 180.0 3_557 .
O19 Si1 O16 109.4(12) . .
O19 Si1 O16 70.6(12) 3_557 .
O13 Si1 O16 72.7(12) 3_557 .
O13 Si1 O16 107.3(11) . .
O4 Si1 O16 75.9(12) 3_557 .
O4 Si1 O16 104.1(12) . .
O19 Si1 O16 70.6(12) . 3_557
O19 Si1 O16 109.4(12) 3_557 3_557
O13 Si1 O16 107.3(11) 3_557 3_557
O13 Si1 O16 72.7(12) . 3_557
O4 Si1 O16 104.1(12) 3_557 3_557
O4 Si1 O16 75.9(12) . 3_557
O16 Si1 O16 180.0 . 3_557
C1 N1 N7 105.4(17) . .
C1 N1 Co1 131.6(15) . .
N7 N1 Co1 122.7(12) . .
C4 N2 N6 103(2) . .
C4 N2 Co1 131.4(17) . .
N6 N2 Co1 124.7(18) . .
C4 N3 C5 109(3) . .
C4 N3 H3 125.7 . .
C5 N3 H3 125.7 . .
C3 N4 N4 106.0(13) . 2_457
C3 N4 Co1 129.8(14) . .
N4 N4 Co1 123.9(5) 2_457 .
C3 N5 C3 104(3) 2_457 .
C3 N5 H5 128.2 2_457 .
C3 N5 H5 128.2 . .
C5 N6 N2 115(3) . .
C2 N7 N1 106.4(16) . .
C2 N7 Co1 129.1(14) . 2_457
N1 N7 Co1 124.5(12) . 2_457
C1 N8 C2 105(2) . .
C1 N8 H8 127.3 . .
C2 N8 H8 127.3 . .
N8 C1 N1 112(2) . .
N8 C1 H1 123.9 . .
N1 C1 H1 123.9 . .
N7 C2 N8 110.4(18) . .
N7 C2 H2 124.8 . .
N8 C2 H2 124.8 . .
N4 C3 N5 112(2) . .
N4 C3 H3A 123.9 . .
N5 C3 H3A 123.9 . .
N3 C4 N2 113(3) . .
N3 C4 H4 123.3 . .
N2 C4 H4 123.3 . .
N6 C5 N3 100(2) . .
N6 C5 H5A 129.9 . .
N3 C5 H5A 129.9 . .

loop_
_geom_bond_atom_site_label_1
_geom_bond_atom_site_label_2
_geom_bond_distance
_geom_bond_site_symmetry_2
O1 W5 1.620(17) .
O2 W2 1.870(18) .
O2 W5 1.911(16) 3_557
O1W Co1 2.133(13) .
O3 W1 1.863(17) .
O3 W2 1.920(17) .
O4 Si1 1.61(2) .
O4 O19 1.76(3) 3_557
O4 O13 1.78(3) 3_557
O4 W6 2.36(2) .
O4 W1 2.37(2) .
O4 W2 2.48(2) .
O5 W4 1.858(16) .
O5 W5 1.927(14) .
O6 W4 1.658(15) .
O7 W4 1.862(15) 3_557
O7 W3 1.902(16) .
O8 W4 1.893(15) 3_557
O8 W6 1.897(16) .
O9 W3 1.866(14) .
O9 W6 1.932(15) .
O10 W6 1.652(13) .
O11 W3 1.690(13) .
O11 Co1 2.168(12) .
O12 W3 1.865(16) .
O12 W2 1.874(16) 3_557
O13 Si1 1.60(2) .
O13 O4 1.78(3) 3_557
O13 O19 1.81(4) 3_557
O13 W1 2.37(2) 3_557
O13 W4 2.39(2) 3_557
O13 W5 2.47(3) 3_557
O14 W5 1.838(16) .
O14 W1 1.939(16) .
O15 W5 1.894(14) .
O15 W3 1.905(15) .
O16 Si1 1.69(3) .
O16 W3 2.30(2) .
O16 W5 2.35(3) .
O16 W2 2.42(2) 3_557
O17 W1 1.875(15) .
O17 W6 1.902(15) .
O18 W1 1.698(15) .
O19 Si1 1.57(2) .
O19 O4 1.76(3) 3_557
O19 O13 1.81(4) 3_557
O19 W6 2.41(2) 3_557
O19 W4 2.42(2) .
O19 W3 2.44(3) 3_557
O20 W6 1.847(17) .
O20 W2 1.904(16) .
O21 W4 1.858(15) .
O21 W1 1.896(15) .
O22 W2 1.651(11) .
Co1 N4 2.064(18) .
Co1 N2 2.076(18) .
Co1 N7 2.101(16) 2_457
Co1 N1 2.149(16) .
W1 O13 2.37(2) 3_557
W2 O12 1.874(16) 3_557
W2 O16 2.42(2) 3_557
W3 O19 2.44(3) 3_557
W4 O7 1.862(15) 3_557
W4 O8 1.893(15) 3_557
W4 O13 2.39(2) 3_557
W5 O2 1.911(16) 3_557
W5 O13 2.47(3) 3_557
W6 O19 2.41(2) 3_557
Si1 O19 1.57(2) 3_557
Si1 O13 1.60(3) 3_557
Si1 O4 1.61(2) 3_557
Si1 O16 1.69(3) 3_557
N1 C1 1.33(3) .
N1 N7 1.39(2) .
N2 C4 1.28(3) .
N2 N6 1.364(10) .
N3 C4 1.28(3) .
N3 C5 1.43(4) .
N3 H3 0.8600 .
N4 C3 1.35(3) .
N4 N4 1.42(3) 2_457
N5 C3 1.38(3) 2_457
N5 C3 1.38(3) .
N5 H5 0.8600 .
N6 C5 1.31(4) .
N7 C2 1.29(2) .
N7 Co1 2.101(16) 2_457
N8 C1 1.28(3) .
N8 C2 1.37(3) .
N8 H8 0.8600 .
C1 H1 0.9300 .
C2 H2 0.9300 .
C3 H3A 0.9300 .
C4 H4 0.9300 .
C5 H5A 0.9300 .

loop_
_geom_torsion_atom_site_label_1
_geom_torsion_atom_site_label_2
_geom_torsion_atom_site_label_3
_geom_torsion_atom_site_label_4
_geom_torsion
_geom_torsion_site_symmetry_1
_geom_torsion_site_symmetry_4
W2 O3 W1 O18 -156.7(14) . .
W2 O3 W1 O17 -55.1(15) . .
W2 O3 W1 O21 101.6(15) . .
W2 O3 W1 O14 23(3) . .
W2 O3 W1 O13 40.0(15) . 3_557
W2 O3 W1 O4 5.1(13) . .
W6 O17 W1 O18 155.4(14) . .
W6 O17 W1 O3 53.2(15) . .
W6 O17 W1 O21 -35(3) . .
W6 O17 W1 O14 -105.1(15) . .
W6 O17 W1 O13 -41.5(15) . 3_557
W6 O17 W1 O4 -10.6(13) . .
W4 O21 W1 O18 156.9(17) . .
W4 O21 W1 O3 -100.7(18) . .
W4 O21 W1 O17 -12(3) . .
W4 O21 W1 O14 57.5(17) . .
W4 O21 W1 O13 -5.4(15) . 3_557
W4 O21 W1 O4 -34.4(18) . .
W5 O2 W2 O22 153.7(14) 3_557 .
W5 O2 W2 O12 52.7(16) 3_557 3_557
W5 O2 W2 O20 -101.7(16) 3_557 .
W5 O2 W2 O3 -21(3) 3_557 .
W5 O2 W2 O16 -3.4(13) 3_557 3_557
W5 O2 W2 O4 -40.3(16) 3_557 .
Co1 O11 W3 O12 -3.3(14) . .
Co1 O11 W3 O9 176.3(12) . .
Co1 O11 W3 O7 84.7(13) . .
Co1 O11 W3 O15 -93.0(13) . .
Co1 O11 W3 O16 -44(3) . .
Co1 O11 W3 O19 122.8(18) . 3_557
W2 O12 W3 O11 -153.1(18) 3_557 .
W2 O12 W3 O9 28(3) 3_557 .
W2 O12 W3 O7 108.1(19) 3_557 .
W2 O12 W3 O15 -51.7(18) 3_557 .
W2 O12 W3 O16 8.5(16) 3_557 .
W2 O12 W3 O19 44.5(19) 3_557 3_557
W6 O9 W3 O11 -153.5(12) . .
W6 O9 W3 O12 26(3) . .
W6 O9 W3 O7 -54.0(13) . .
W6 O9 W3 O15 105.1(14) . .
W6 O9 W3 O16 42.7(14) . .
W6 O9 W3 O19 7.1(12) . 3_557
W1 O21 W4 O6 -160.3(17) . .
W1 O21 W4 O5 -58.3(18) . .
W1 O21 W4 O7 99.8(17) . 3_557
W1 O21 W4 O8 18(3) . 3_557
W1 O21 W4 O13 5.4(15) . 3_557
W1 O21 W4 O19 35.3(18) . .
W5 O5 W4 O6 152.8(15) . .
W5 O5 W4 O21 51.1(16) . .
W5 O5 W4 O7 -28(3) . 3_557
W5 O5 W4 O8 -106.7(16) . 3_557
W5 O5 W4 O13 -8.7(13) . 3_557
W5 O5 W4 O19 -44.1(15) . .
W1 O14 W5 O1 154.4(14) . .
W1 O14 W5 O15 -104.6(15) . .
W1 O14 W5 O2 -26(3) . 3_557
W1 O14 W5 O5 53.3(15) . .
W1 O14 W5 O16 -42.9(15) . .
W1 O14 W5 O13 -6.7(13) . 3_557
W3 O15 W5 O1 -157.3(12) . .
W3 O15 W5 O14 99.5(13) . .
W3 O15 W5 O2 -58.1(13) . 3_557
W3 O15 W5 O5 13(2) . .
W3 O15 W5 O16 3.1(11) . .
W3 O15 W5 O13 36.8(13) . 3_557
W2 O20 W6 O10 156.8(16) . .
W2 O20 W6 O8 -103.6(16) . .
W2 O20 W6 O17 53.5(17) . .
W2 O20 W6 O9 -27(3) . .
W2 O20 W6 O4 -6.6(14) . .
W2 O20 W6 O19 -40.8(17) . 3_557
W4 O8 W6 O10 -154.0(14) 3_557 .
W4 O8 W6 O20 104.0(14) 3_557 .
W4 O8 W6 O17 25(3) 3_557 .
W4 O8 W6 O9 -53.5(14) 3_557 .
W4 O8 W6 O4 39.4(14) 3_557 .
W4 O8 W6 O19 8.9(12) 3_557 3_557
O4 O19 Si1 O13 126.9(15) 3_557 3_557
W6 O19 Si1 O13 125.7(18) 3_557 3_557
W4 O19 Si1 O13 1.4(12) . 3_557
W3 O19 Si1 O13 -115.1(14) 3_557 3_557
O4 O19 Si1 O13 -53.1(15) 3_557 .
O13 O19 Si1 O13 179.999(10) 3_557 .
W6 O19 Si1 O13 -54.3(18) 3_557 .
W4 O19 Si1 O13 -178.6(12) . .
W3 O19 Si1 O13 64.9(14) 3_557 .
O13 O19 Si1 O4 -126.9(15) 3_557 3_557
W6 O19 Si1 O4 -1.2(14) 3_557 3_557
W4 O19 Si1 O4 -125.5(18) . 3_557
W3 O19 Si1 O4 118.0(17) 3_557 3_557
O4 O19 Si1 O4 180.002(18) 3_557 .
O13 O19 Si1 O4 53.1(15) 3_557 .
W6 O19 Si1 O4 178.8(14) 3_557 .
W4 O19 Si1 O4 54.5(18) . .
W3 O19 Si1 O4 -62.0(17) 3_557 .
O4 O19 Si1 O16 64.8(15) 3_557 .
O13 O19 Si1 O16 -62.2(13) 3_557 .
W6 O19 Si1 O16 63.5(18) 3_557 .
W4 O19 Si1 O16 -60.8(15) . .
W3 O19 Si1 O16 -177.3(12) 3_557 .
O4 O19 Si1 O16 -115.2(15) 3_557 3_557
O13 O19 Si1 O16 117.8(13) 3_557 3_557
W6 O19 Si1 O16 -116.5(18) 3_557 3_557
W4 O19 Si1 O16 119.2(15) . 3_557
W3 O19 Si1 O16 2.7(12) 3_557 3_557
O4 O13 Si1 O19 53.0(14) 3_557 .
O19 O13 Si1 O19 180.000(11) 3_557 .
W1 O13 Si1 O19 54.5(18) 3_557 .
W4 O13 Si1 O19 -178.6(12) 3_557 .
W5 O13 Si1 O19 -63.4(15) 3_557 .
O4 O13 Si1 O19 -127.0(14) 3_557 3_557
W1 O13 Si1 O19 -125.5(18) 3_557 3_557
W4 O13 Si1 O19 1.4(12) 3_557 3_557
W5 O13 Si1 O19 116.6(15) 3_557 3_557
O19 O13 Si1 O4 127.0(14) 3_557 3_557
W1 O13 Si1 O4 1.5(13) 3_557 3_557
W4 O13 Si1 O4 128.4(17) 3_557 3_557
W5 O13 Si1 O4 -116.4(16) 3_557 3_557
O4 O13 Si1 O4 179.998(2) 3_557 .
O19 O13 Si1 O4 -53.0(14) 3_557 .
W1 O13 Si1 O4 -178.5(13) 3_557 .
W4 O13 Si1 O4 -51.6(17) 3_557 .
W5 O13 Si1 O4 63.6(16) 3_557 .
O4 O13 Si1 O16 -66.1(14) 3_557 .
O19 O13 Si1 O16 60.9(13) 3_557 .
W1 O13 Si1 O16 -64.6(17) 3_557 .
W4 O13 Si1 O16 62.3(15) 3_557 .
W5 O13 Si1 O16 177.4(12) 3_557 .
O4 O13 Si1 O16 113.9(14) 3_557 3_557
O19 O13 Si1 O16 -119.1(13) 3_557 3_557
W1 O13 Si1 O16 115.4(17) 3_557 3_557
W4 O13 Si1 O16 -117.7(15) 3_557 3_557
W5 O13 Si1 O16 -2.6(12) 3_557 3_557
O19 O4 Si1 O19 179.999(18) 3_557 .
O13 O4 Si1 O19 -54.2(16) 3_557 .
W6 O4 Si1 O19 178.7(15) . .
W1 O4 Si1 O19 -52.7(19) . .
W2 O4 Si1 O19 62.2(16) . .
O13 O4 Si1 O19 125.8(16) 3_557 3_557
W6 O4 Si1 O19 -1.3(15) . 3_557
W1 O4 Si1 O19 127.3(19) . 3_557
W2 O4 Si1 O19 -117.8(16) . 3_557
O19 O4 Si1 O13 -125.8(16) 3_557 3_557
W6 O4 Si1 O13 -127.1(19) . 3_557
W1 O4 Si1 O13 1.5(13) . 3_557
W2 O4 Si1 O13 116.4(15) . 3_557
O19 O4 Si1 O13 54.2(16) 3_557 .
O13 O4 Si1 O13 180.000(2) 3_557 .
W6 O4 Si1 O13 52.9(19) . .
W1 O4 Si1 O13 -178.5(13) . .
W2 O4 Si1 O13 -63.6(15) . .
O19 O4 Si1 O16 -61.6(14) 3_557 .
O13 O4 Si1 O16 64.2(13) 3_557 .
W6 O4 Si1 O16 -62.9(17) . .
W1 O4 Si1 O16 65.7(15) . .
W2 O4 Si1 O16 -179.4(11) . .
O19 O4 Si1 O16 118.4(14) 3_557 3_557
O13 O4 Si1 O16 -115.8(13) 3_557 3_557
W6 O4 Si1 O16 117.1(17) . 3_557
W1 O4 Si1 O16 -114.3(15) . 3_557
W2 O4 Si1 O16 0.6(11) . 3_557
W3 O16 Si1 O19 -177.1(13) . .
W5 O16 Si1 O19 57.4(16) . .
W2 O16 Si1 O19 -58.7(14) 3_557 .
W3 O16 Si1 O19 2.9(13) . 3_557
W5 O16 Si1 O19 -122.6(16) . 3_557
W2 O16 Si1 O19 121.3(14) 3_557 3_557
W3 O16 Si1 O13 122.8(16) . 3_557
W5 O16 Si1 O13 -2.7(12) . 3_557
W2 O16 Si1 O13 -118.8(14) 3_557 3_557
W3 O16 Si1 O13 -57.2(16) . .
W5 O16 Si1 O13 177.3(12) . .
W2 O16 Si1 O13 61.2(14) 3_557 .
W3 O16 Si1 O4 -117.8(16) . 3_557
W5 O16 Si1 O4 116.7(15) . 3_557
W2 O16 Si1 O4 0.6(11) 3_557 3_557
W3 O16 Si1 O4 62.2(16) . .
W5 O16 Si1 O4 -63.3(15) . .
W2 O16 Si1 O4 -179.4(11) 3_557 .
C4 N2 N6 C5 6(3) . .
Co1 N2 N6 C5 175(2) . .
C1 N1 N7 C2 2(2) . .
Co1 N1 N7 C2 176.7(14) . .
C1 N1 N7 Co1 -179.2(15) . 2_457
Co1 N1 N7 Co1 -5(2) . 2_457
C2 N8 C1 N1 -2(3) . .
N7 N1 C1 N8 0(3) . .
Co1 N1 C1 N8 -173.7(16) . .
N1 N7 C2 N8 -4(2) . .
Co1 N7 C2 N8 177.8(14) 2_457 .
C1 N8 C2 N7 4(3) . .
N4 N4 C3 N5 -1(2) 2_457 .
Co1 N4 C3 N5 173.4(9) . .
C3 N5 C3 N4 0.5(10) 2_457 .
C5 N3 C4 N2 4(4) . .
N6 N2 C4 N3 -6(3) . .
Co1 N2 C4 N3 -173.9(17) . .
N2 N6 C5 N3 -4(3) . .
C4 N3 C5 N6 0(3) . .
